data_4507921
loop_
_publ_author_name
'Yao, Xiao-Qiang'
'Hu, Jin-Song'
'Zhang, Ming-Dao'
'Qin, Ling'
'Li, Yi-Zhi'
'Guo, Zi-Jian'
'Zheng, He-Gen'

_publ_section_title
;
 Chiral and Noncentrosymmetric Metal--Organic Frameworks Featuring a 2D
 \\rightarrow 3D Parallel/Parallel Inclined Subpolycatenation
;
_journal_issue 8
_journal_name_full 'Crystal Growth &amp; Design'
_journal_page_first 3381
_journal_paper_doi 10.1021/cg400182u
_journal_volume 13
_journal_year 2013
_chemical_formula_moiety 'C35 H33 N7 Ni O5, H2 O'
_chemical_formula_sum 'C35 H35 N7 Ni O6'
_chemical_formula_weight 708.41
_chemical_name_systematic
; 
 ? 
;
_space_group_IT_number 19
_symmetry_cell_setting orthorhombic
_symmetry_space_group_name_Hall 'P 2ac 2ab'
_symmetry_space_group_name_H-M 'P 21 21 21'
_atom_sites_solution_hydrogens geom
_atom_sites_solution_primary direct
_atom_sites_solution_secondary difmap
_audit_creation_method SHELXL-97
_cell_angle_alpha 90.00
_cell_angle_beta 90.00
_cell_angle_gamma 90.00
_cell_formula_units_Z 4
_cell_length_a 8.5961(11)
_cell_length_b 15.1874(18)
_cell_length_c 25.425(3)
_cell_measurement_reflns_used 4374
_cell_measurement_temperature 291(2)
_cell_measurement_theta_max 22.77
_cell_measurement_theta_min 2.00
_cell_volume 3319.3(7)
_computing_cell_refinement SMART
_computing_data_collection 'SMART (Bruker, 2000)'
_computing_data_reduction 'SAINT (Bruker, 2000)'
_computing_molecular_graphics SHELXTL
_computing_publication_material SHELXTL
_computing_structure_refinement SHELXTL
_computing_structure_solution 'SHELXTL (Bruker, 2000)'
_diffrn_ambient_temperature 291(2)
_diffrn_measured_fraction_theta_full 0.999
_diffrn_measured_fraction_theta_max 0.999
_diffrn_radiation_monochromator graphite
_diffrn_radiation_source 'fine-focus sealed tube'
_diffrn_radiation_type MoK\a
_diffrn_radiation_wavelength 0.71073
_diffrn_reflns_av_R_equivalents 0.0357
_diffrn_reflns_av_sigmaI/netI 0.0468
_diffrn_reflns_limit_h_max 10
_diffrn_reflns_limit_h_min -9
_diffrn_reflns_limit_k_max 13
_diffrn_reflns_limit_k_min -18
_diffrn_reflns_limit_l_max 31
_diffrn_reflns_limit_l_min -31
_diffrn_reflns_number 17956
_diffrn_reflns_theta_full 26.00
_diffrn_reflns_theta_max 26.00
_diffrn_reflns_theta_min 2.09
_exptl_absorpt_coefficient_mu 0.642
_exptl_absorpt_correction_T_max 0.8717
_exptl_absorpt_correction_T_min 0.8509
_exptl_absorpt_correction_type multi-scan
_exptl_absorpt_process_details 'SADABS; Bruker, 2000'
_exptl_crystal_colour green
_exptl_crystal_density_diffrn 1.418
_exptl_crystal_density_method 'not measured'
_exptl_crystal_description block
_exptl_crystal_F_000 1480
_exptl_crystal_size_max 0.26
_exptl_crystal_size_mid 0.24
_exptl_crystal_size_min 0.22
_refine_diff_density_max 0.854
_refine_diff_density_min -0.672
_refine_diff_density_rms 0.083
_refine_ls_abs_structure_details 'Flack H D (1983), Acta Cryst. A39, 876-881'
_refine_ls_abs_structure_Flack 0.016(19)
_refine_ls_extinction_method none
_refine_ls_goodness_of_fit_ref 1.070
_refine_ls_hydrogen_treatment mixed
_refine_ls_matrix_type full
_refine_ls_number_parameters 439
_refine_ls_number_reflns 6526
_refine_ls_number_restraints 0
_refine_ls_restrained_S_all 1.070
_refine_ls_R_factor_all 0.0678
_refine_ls_R_factor_gt 0.0629
_refine_ls_shift/su_max 0.000
_refine_ls_shift/su_mean 0.000
_refine_ls_structure_factor_coef Fsqd
_refine_ls_weighting_details 'calc w=1/[\s^2^(Fo^2^)+(0.0956P)^2^+2.0000P] where P=(Fo^2^+2Fc^2^)/3'
_refine_ls_weighting_scheme calc
_refine_ls_wR_factor_gt 0.1572
_refine_ls_wR_factor_ref 0.1609
_reflns_number_gt 6044
_reflns_number_total 6526
_reflns_threshold_expression >2sigma(I)
_cod_data_source_file cg400182u_si_002.cif
_cod_data_source_block complex2
_cod_depositor_comments
;
The following automatic conversions were performed:

'_symmetry_cell_setting' value 'Orthorhombic' changed to
'orthorhombic' according to
/home/saulius/struct/CIF-dictionaries/cif_core.dic dictionary named
'cif_core.dic' version 2.4.2 from 2011-04-26.

Automatic conversion script
Id: cif_fix_values 1891 2012-01-12 08:04:46Z andrius 
;
_cod_original_cell_volume 3319.4(7)
_cod_original_sg_symbol_H-M P212121
_cod_database_code 4507921

loop_
_symmetry_equiv_pos_as_xyz
'x, y, z'
'-x+1/2, -y, z+1/2'
'-x, y+1/2, -z+1/2'
'x+1/2, -y+1/2, -z'

loop_
_atom_site_label
_atom_site_type_symbol
_atom_site_fract_x
_atom_site_fract_y
_atom_site_fract_z
_atom_site_U_iso_or_equiv
_atom_site_adp_type
_atom_site_occupancy
_atom_site_symmetry_multiplicity
_atom_site_calc_flag
_atom_site_refinement_flags
C1 C 0.6819(6) 1.1987(3) 0.8170(2) 0.0466(12) Uani 1 1 d .
H1 H 0.6411 1.2486 0.8009 0.056 Uiso 1 1 calc R
C2 C 0.5967(6) 1.1302(4) 0.8338(2) 0.0428(12) Uani 1 1 d .
H2 H 0.4891 1.1240 0.8322 0.051 Uiso 1 1 calc R
C3 C 0.8434(6) 1.1077(3) 0.8486(2) 0.0387(12) Uani 1 1 d .
H3 H 0.9350 1.0804 0.8593 0.046 Uiso 1 1 calc R
C4 C 0.5527(6) 0.7265(3) 1.19808(17) 0.0394(11) Uani 1 1 d .
H4 H 0.5179 0.7837 1.1925 0.047 Uiso 1 1 calc R
C5 C 0.6157(7) 0.6084(3) 1.23504(19) 0.0405(12) Uani 1 1 d .
H5 H 0.6346 0.5664 1.2609 0.049 Uiso 1 1 calc R
C6 C 0.6414(7) 0.5965(3) 1.1834(2) 0.0445(12) Uani 1 1 d .
H6 H 0.6788 0.5458 1.1672 0.053 Uiso 1 1 calc R
C7 C 0.3973(10) 0.4344(6) 0.7750(3) 0.080(3) Uani 1 1 d .
H7 H 0.505(11) 0.446(5) 0.756(3) 0.095 Uiso 1 1 d .
C8 C 0.3027(9) 0.3650(5) 0.7644(3) 0.078(3) Uani 1 1 d .
H8 H 0.2954 0.3371 0.7319 0.093 Uiso 1 1 d R
C9 C 0.2738(7) 0.3948(4) 0.8436(2) 0.0433(13) Uani 1 1 d .
H9 H 0.2381 0.3938 0.8781 0.052 Uiso 1 1 calc R
C10 C 0.4426(6) 0.5248(3) 0.85462(18) 0.0349(11) Uani 1 1 d .
C11 C 0.5829(7) 0.5594(4) 0.8421(2) 0.0569(17) Uani 1 1 d .
H11 H 0.6412 0.5350 0.8149 0.068 Uiso 1 1 calc R
C12 C 0.6396(7) 0.6309(4) 0.8697(2) 0.0523(16) Uani 1 1 d .
H12 H 0.7351 0.6552 0.8605 0.063 Uiso 1 1 calc R
C13 C 0.5568(5) 0.6661(3) 0.91033(16) 0.0281(10) Uani 1 1 d .
C14 C 0.4130(6) 0.6311(4) 0.9217(2) 0.0431(13) Uani 1 1 d .
H14 H 0.3539 0.6554 0.9487 0.052 Uiso 1 1 calc R
C15 C 0.3557(6) 0.5611(4) 0.8940(2) 0.0427(13) Uani 1 1 d .
H15 H 0.2580 0.5383 0.9020 0.051 Uiso 1 1 calc R
C16 C 0.6073(5) 0.6928(3) 1.10455(16) 0.0285(9) Uani 1 1 d .
C17 C 0.6616(6) 0.6290(3) 1.07037(18) 0.0336(10) Uani 1 1 d .
H17 H 0.6946 0.5749 1.0834 0.040 Uiso 1 1 calc R
C18 C 0.6673(6) 0.6452(3) 1.01693(17) 0.0323(10) Uani 1 1 d .
H18 H 0.7072 0.6026 0.9944 0.039 Uiso 1 1 calc R
C19 C 0.6143(5) 0.7240(3) 0.99655(16) 0.0276(9) Uani 1 1 d .
C20 C 0.5597(5) 0.7879(3) 1.03163(17) 0.0312(10) Uani 1 1 d .
H20 H 0.5243 0.8415 1.0187 0.037 Uiso 1 1 calc R
C21 C 0.5575(5) 0.7728(3) 1.08505(17) 0.0317(10) Uani 1 1 d .
H21 H 0.5225 0.8163 1.1079 0.038 Uiso 1 1 calc R
C22 C 0.6329(5) 0.8206(3) 0.91953(16) 0.0292(10) Uani 1 1 d .
C23 C 0.5356(6) 0.8507(3) 0.87998(18) 0.0355(10) Uani 1 1 d .
H23 H 0.4559 0.8150 0.8675 0.043 Uiso 1 1 calc R
C24 C 0.5568(6) 0.9336(3) 0.85902(18) 0.0354(11) Uani 1 1 d .
H24 H 0.4908 0.9533 0.8325 0.043 Uiso 1 1 calc R
C25 C 0.6738(5) 0.9876(3) 0.87663(18) 0.0309(10) Uani 1 1 d .
C26 C 0.7665(6) 0.9582(3) 0.9173(2) 0.0377(11) Uani 1 1 d .
H26 H 0.8425 0.9952 0.9310 0.045 Uiso 1 1 calc R
C27 C 0.7484(6) 0.8758(3) 0.93761(19) 0.0350(11) Uani 1 1 d .
H27 H 0.8150 0.8565 0.9641 0.042 Uiso 1 1 calc R
C28 C 0.8481(9) 1.4166(6) 0.9413(2) 0.074 Uani 1 1 d .
H28 H 0.8161 1.4761 0.9504 0.110 Uiso 1 1 d R
C29 C 0.9659(8) 1.3978(5) 0.9811(2) 0.0645(18) Uani 1 1 d .
H29A H 1.0425 1.4447 0.9803 0.077 Uiso 1 1 calc R
H29B H 1.0188 1.3438 0.9713 0.077 Uiso 1 1 calc R
C30 C 0.9097(7) 1.3881(6) 1.0369(2) 0.069(2) Uani 1 1 d .
H30B H 0.9839 1.3522 1.0560 0.083 Uiso 1 1 calc R
H30A H 0.9086 1.4459 1.0532 0.083 Uiso 1 1 calc R
C31 C 0.7566(8) 1.3492(6) 1.0428(2) 0.071(2) Uani 1 1 d .
H31 H 0.7847 1.2880 1.0367 0.085 Uiso 1 1 d R
C32 C 0.6427(8) 1.3587(6) 1.0027(2) 0.072(2) Uani 1 1 d .
H32A H 0.5811 1.4106 1.0105 0.086 Uiso 1 1 calc R
H32B H 0.5735 1.3084 1.0043 0.086 Uiso 1 1 calc R
C33 C 0.7020(8) 1.3668(5) 0.9476(2) 0.0622(19) Uani 1 1 d .
H33B H 0.7175 1.3080 0.9337 0.075 Uiso 1 1 calc R
H33A H 0.6223 1.3949 0.9265 0.075 Uiso 1 1 calc R
C34 C 0.9133(6) 1.4241(4) 0.8870(2) 0.0430(13) Uani 1 1 d .
C35 C 0.6968(6) 1.3427(4) 1.09960(19) 0.0388(12) Uani 1 1 d .
Ni1 Ni 1.02760(7) 1.26440(3) 0.81616(2) 0.02768(16) Uani 1 1 d .
N1 N 0.8385(5) 1.1851(2) 0.82676(15) 0.0330(9) Uani 1 1 d .
N2 N 0.7019(5) 1.0713(3) 0.85386(16) 0.0336(9) Uani 1 1 d .
N3 N 0.5588(5) 0.6897(3) 1.24427(14) 0.0322(9) Uani 1 1 d .
N4 N 0.6015(5) 0.6736(3) 1.15954(14) 0.0308(8) Uani 1 1 d .
N5 N 0.2243(5) 0.3413(3) 0.80778(16) 0.0397(10) Uani 1 1 d .
N6 N 0.3801(5) 0.4512(3) 0.82657(16) 0.0395(10) Uani 1 1 d .
N7 N 0.6148(5) 0.7368(3) 0.94163(14) 0.0325(8) Uani 1 1 d .
O1 O 0.9062(5) 1.3637(3) 0.85414(15) 0.0496(10) Uani 1 1 d .
O2 O 0.9722(6) 1.4979(3) 0.8782(2) 0.0751(13) Uani 1 1 d .
O3 O 0.6224(4) 1.2748(2) 1.11158(12) 0.0435(9) Uani 1 1 d .
O4 O 0.7221(5) 1.4059(3) 1.12929(17) 0.0503(10) Uani 1 1 d .
O5 O 1.1461(4) 1.1611(2) 0.77761(12) 0.0399(8) Uani 1 1 d .
H5A H 1.1550 1.1617 0.7445 0.048 Uiso 1 1 d R
H5B H 1.2152 1.1331 0.7945 0.048 Uiso 1 1 d R
O1W O 0.0468(7) 0.5667(3) 0.7895(2) 0.0848(17) Uani 1 1 d .
H1WB H 0.0934 0.5232 0.8029 0.127 Uiso 1 1 d R
H1WC H 0.0289 0.5565 0.7574 0.127 Uiso 1 1 d R

loop_
_atom_site_aniso_label
_atom_site_aniso_U_11
_atom_site_aniso_U_22
_atom_site_aniso_U_33
_atom_site_aniso_U_23
_atom_site_aniso_U_13
_atom_site_aniso_U_12
C1 0.052(3) 0.039(3) 0.049(3) 0.012(3) -0.003(3) 0.004(2)
C2 0.034(3) 0.044(3) 0.050(3) 0.013(2) -0.006(2) -0.001(2)
C3 0.038(3) 0.036(3) 0.042(3) 0.005(2) -0.005(2) -0.004(2)
C4 0.059(3) 0.028(2) 0.031(2) -0.0028(18) 0.000(2) 0.003(2)
C5 0.063(3) 0.028(2) 0.030(2) 0.007(2) 0.006(2) 0.004(2)
C6 0.070(4) 0.034(3) 0.029(2) 0.001(2) 0.008(3) 0.005(2)
C7 0.089(5) 0.099(6) 0.051(4) -0.036(4) 0.030(4) -0.058(5)
C8 0.088(5) 0.093(6) 0.052(4) -0.040(4) 0.025(4) -0.046(5)
C9 0.051(3) 0.050(3) 0.029(3) -0.013(2) 0.010(2) -0.019(3)
C10 0.037(3) 0.036(3) 0.032(2) -0.0081(19) 0.0035(19) -0.010(2)
C11 0.052(3) 0.065(4) 0.054(3) -0.035(3) 0.021(3) -0.020(3)
C12 0.045(3) 0.058(4) 0.055(3) -0.021(3) 0.017(3) -0.030(3)
C13 0.036(3) 0.026(2) 0.023(2) -0.0039(16) 0.0013(17) -0.0075(19)
C14 0.041(3) 0.051(3) 0.037(3) -0.015(2) 0.012(2) -0.005(2)
C15 0.038(3) 0.051(3) 0.039(3) -0.014(2) 0.012(2) -0.016(2)
C16 0.033(2) 0.031(2) 0.022(2) -0.0008(18) 0.0010(17) -0.006(2)
C17 0.045(3) 0.030(2) 0.026(2) 0.0037(19) -0.001(2) 0.008(2)
C18 0.038(3) 0.033(2) 0.026(2) -0.0052(19) 0.0039(19) 0.002(2)
C19 0.034(2) 0.026(2) 0.0231(19) -0.0004(18) 0.0001(16) -0.0071(19)
C20 0.036(3) 0.025(2) 0.032(2) -0.0012(17) -0.0030(18) -0.0015(18)
C21 0.038(3) 0.029(2) 0.027(2) -0.0035(18) 0.0013(17) -0.002(2)
C22 0.032(2) 0.034(2) 0.021(2) -0.0013(18) 0.0038(17) -0.0065(19)
C23 0.040(2) 0.036(2) 0.031(2) 0.0022(19) -0.002(2) -0.011(2)
C24 0.034(3) 0.041(3) 0.031(2) 0.006(2) -0.0048(19) -0.009(2)
C25 0.033(2) 0.029(2) 0.031(2) 0.0055(19) 0.0027(19) -0.0053(19)
C26 0.038(3) 0.037(3) 0.038(3) 0.005(2) -0.006(2) -0.012(2)
C27 0.036(3) 0.037(3) 0.033(2) 0.006(2) -0.007(2) -0.007(2)
C28 0.079 0.103 0.038 0.004 0.011 -0.041
C29 0.046(3) 0.111(6) 0.037(3) 0.006(3) 0.005(3) -0.018(4)
C30 0.048(3) 0.124(6) 0.034(3) 0.002(4) 0.003(3) -0.010(4)
C31 0.060(4) 0.119(6) 0.033(3) 0.021(4) 0.004(3) -0.018(4)
C32 0.054(4) 0.126(7) 0.036(3) 0.009(4) 0.002(3) -0.029(4)
C33 0.061(4) 0.099(5) 0.026(3) 0.006(3) -0.001(2) -0.025(4)
C34 0.038(3) 0.059(4) 0.031(3) -0.003(2) 0.004(2) -0.003(2)
C35 0.035(3) 0.053(3) 0.028(2) 0.008(2) 0.0014(19) 0.007(2)
Ni1 0.0400(3) 0.0238(3) 0.0193(2) 0.0015(2) -0.0014(2) -0.0088(2)
N1 0.041(2) 0.0259(19) 0.033(2) 0.0063(16) 0.0002(17) -0.0101(17)
N2 0.032(2) 0.032(2) 0.037(2) 0.0024(18) 0.0002(16) -0.0080(17)
N3 0.045(2) 0.0273(19) 0.0242(18) -0.0014(15) 0.0016(16) -0.0061(18)
N4 0.041(2) 0.0260(19) 0.0251(18) 0.0005(15) -0.0010(16) -0.0018(17)
N5 0.049(2) 0.037(2) 0.033(2) -0.0021(18) 0.0058(18) -0.0147(19)
N6 0.047(2) 0.038(2) 0.034(2) -0.0097(18) 0.0050(18) -0.0155(19)
N7 0.046(2) 0.0281(19) 0.0230(17) -0.0016(16) 0.0013(15) -0.0087(18)
O1 0.061(2) 0.048(2) 0.040(2) -0.0119(17) -0.0030(18) 0.003(2)
O2 0.081(3) 0.045(2) 0.100(3) -0.007(2) 0.003(3) -0.010(3)
O3 0.060(2) 0.044(2) 0.0265(16) 0.0019(15) 0.0112(15) -0.0032(19)
O4 0.057(2) 0.040(2) 0.054(2) -0.0007(19) 0.0182(19) 0.0017(19)
O5 0.056(2) 0.0371(18) 0.0262(16) -0.0055(14) -0.0040(15) 0.0050(17)
O1W 0.126(5) 0.040(2) 0.089(3) 0.010(2) -0.053(4) 0.000(3)

loop_
_atom_type_symbol
_atom_type_description
_atom_type_scat_dispersion_real
_atom_type_scat_dispersion_imag
_atom_type_scat_source
C C 0.0033 0.0016 'International Tables Vol C Tables 4.2.6.8 and 6.1.1.4'
H H 0.0000 0.0000 'International Tables Vol C Tables 4.2.6.8 and 6.1.1.4'
N N 0.0061 0.0033 'International Tables Vol C Tables 4.2.6.8 and 6.1.1.4'
O O 0.0106 0.0060 'International Tables Vol C Tables 4.2.6.8 and 6.1.1.4'
Ni Ni 0.3393 1.1124 'International Tables Vol C Tables 4.2.6.8 and 6.1.1.4'

loop_
_geom_angle_atom_site_label_1
_geom_angle_atom_site_label_2
_geom_angle_atom_site_label_3
_geom_angle
_geom_angle_site_symmetry_1
_geom_angle_site_symmetry_3
C2 C1 N1 110.9(5) . .
C1 C2 N2 105.3(5) . .
N1 C3 N2 112.7(5) . .
N3 C4 N4 113.0(4) . .
C6 C5 N3 110.7(4) . .
C5 C6 N4 106.2(4) . .
N6 C7 C8 106.0(6) . .
N5 C8 C7 110.2(5) . .
N5 C9 N6 113.8(4) . .
C11 C10 C15 120.3(5) . .
C11 C10 N6 121.3(5) . .
C15 C10 N6 118.4(4) . .
C10 C11 C12 120.0(5) . .
C13 C12 C11 120.6(5) . .
C12 C13 C14 118.4(4) . .
C12 C13 N7 122.4(4) . .
C14 C13 N7 119.2(4) . .
C15 C14 C13 121.1(5) . .
C10 C15 C14 119.6(5) . .
C21 C16 C17 119.7(4) . .
C21 C16 N4 121.4(4) . .
C17 C16 N4 118.9(4) . .
C18 C17 C16 120.3(4) . .
C19 C18 C17 120.8(4) . .
C18 C19 C20 118.2(4) . .
C18 C19 N7 119.3(4) . .
C20 C19 N7 122.5(4) . .
C21 C20 C19 121.2(4) . .
C20 C21 C16 119.8(4) . .
C27 C22 C23 118.4(4) . .
C27 C22 N7 119.9(4) . .
C23 C22 N7 121.6(4) . .
C24 C23 C22 120.1(4) . .
C25 C24 C23 121.1(4) . .
C24 C25 C26 118.3(4) . .
C24 C25 N2 121.8(4) . .
C26 C25 N2 119.9(4) . .
C27 C26 C25 121.1(5) . .
C26 C27 C22 120.9(5) . .
C29 C28 C33 114.5(6) . .
C29 C28 C34 113.2(6) . .
C33 C28 C34 117.3(5) . .
C28 C29 C30 116.7(6) . .
C31 C30 C29 115.4(6) . .
C32 C31 C30 120.6(6) . .
C32 C31 C35 116.7(6) . .
C30 C31 C35 115.3(6) . .
C31 C32 C33 116.4(6) . .
C28 C33 C32 115.7(5) . .
O1 C34 O2 124.2(5) . .
O1 C34 C28 123.1(6) . .
O2 C34 C28 112.7(6) . .
O4 C35 O3 125.4(4) . .
O4 C35 C31 117.7(6) . .
O3 C35 C31 116.9(5) . .
N1 Ni1 N5 177.49(18) . 1_665
N1 Ni1 O1 88.08(17) . .
N5 Ni1 O1 92.80(17) 1_665 .
N1 Ni1 N3 91.68(15) . 2_674
N5 Ni1 N3 90.68(16) 1_665 2_674
O1 Ni1 N3 89.18(16) . 2_674
N1 Ni1 O3 91.49(15) . 4_577
N5 Ni1 O3 86.17(16) 1_665 4_577
O1 Ni1 O3 89.67(15) . 4_577
N3 Ni1 O3 176.59(16) 2_674 4_577
N1 Ni1 O5 90.42(15) . .
N5 Ni1 O5 88.71(16) 1_665 .
O1 Ni1 O5 178.49(16) . .
N3 Ni1 O5 90.77(14) 2_674 .
O3 Ni1 O5 90.47(14) 4_577 .
C3 N1 C1 104.0(4) . .
C3 N1 Ni1 124.3(4) . .
C1 N1 Ni1 131.5(3) . .
C3 N2 C2 107.0(4) . .
C3 N2 C25 124.3(4) . .
C2 N2 C25 128.7(4) . .
C4 N3 C5 104.6(4) . .
C4 N3 Ni1 129.1(3) . 2_675
C5 N3 Ni1 125.9(3) . 2_675
C4 N4 C6 105.6(4) . .
C4 N4 C16 127.3(4) . .
C6 N4 C16 127.1(4) . .
C9 N5 C8 104.2(5) . .
C9 N5 Ni1 123.5(3) . 1_445
C8 N5 Ni1 130.4(4) . 1_445
C9 N6 C7 105.8(4) . .
C9 N6 C10 127.0(4) . .
C7 N6 C10 126.4(5) . .
C22 N7 C19 121.5(4) . .
C22 N7 C13 119.9(3) . .
C19 N7 C13 116.7(4) . .
C34 O1 Ni1 145.6(4) . .
C35 O3 Ni1 130.3(3) . 4_477

loop_
_geom_bond_atom_site_label_1
_geom_bond_atom_site_label_2
_geom_bond_distance
_geom_bond_site_symmetry_2
C1 C2 1.343(8) .
C1 N1 1.385(7) .
C2 N2 1.370(7) .
C3 N1 1.301(6) .
C3 N2 1.343(7) .
C4 N3 1.302(6) .
C4 N4 1.335(6) .
C5 C6 1.343(7) .
C5 N3 1.348(6) .
C6 N4 1.364(6) .
C7 N6 1.343(7) .
C7 C8 1.359(9) .
C8 N5 1.341(8) .
C9 N5 1.292(6) .
C9 N6 1.324(7) .
C10 C11 1.354(7) .
C10 C15 1.366(7) .
C10 N6 1.431(6) .
C11 C12 1.382(8) .
C12 C13 1.365(7) .
C13 C14 1.376(7) .
C13 N7 1.426(5) .
C14 C15 1.367(7) .
C16 C21 1.379(6) .
C16 C17 1.383(6) .
C16 N4 1.429(5) .
C17 C18 1.382(6) .
C18 C19 1.381(7) .
C19 C20 1.399(6) .
C19 N7 1.410(5) .
C20 C21 1.378(6) .
C22 C27 1.379(7) .
C22 C23 1.385(7) .
C22 N7 1.401(6) .
C23 C24 1.379(7) .
C24 C25 1.373(7) .
C25 C26 1.378(7) .
C25 N2 1.417(6) .
C26 C27 1.364(7) .
C28 C29 1.461(9) .
C28 C33 1.475(9) .
C28 C34 1.495(8) .
C29 C30 1.505(8) .
C30 C31 1.450(9) .
C31 C32 1.421(9) .
C31 C35 1.536(7) .
C32 C33 1.495(8) .
C34 O1 1.242(6) .
C34 O2 1.250(7) .
C35 O4 1.240(7) .
C35 O3 1.251(7) .
Ni1 N1 2.041(4) .
Ni1 N5 2.066(4) 1_665
Ni1 O1 2.072(4) .
Ni1 N3 2.093(4) 2_674
Ni1 O3 2.096(3) 4_577
Ni1 O5 2.112(3) .
N3 Ni1 2.093(4) 2_675
N5 Ni1 2.066(4) 1_445
O3 Ni1 2.096(3) 4_477
